data_2101412
loop_
_publ_author_name
'Bertolasi, V.'
'Gilli, P.'
'Ferretti, V.'
'Gilli, G.'

_publ_section_title
;
 Intermolecular N--H^{&#x00B7;&#x00B7;&#x00B7;^}O hydrogen bonds
 assisted by resonance. Heteroconjugated systems as
 hydrogen-bond-strengthening functional groups
;
_journal_issue 6
_journal_name_full 'Acta Crystallographica Section B'
_journal_page_first 1004
_journal_page_last 1015
_journal_paper_doi 10.1107/S0108768195004009
_journal_volume 51
_journal_year 1995
_chemical_formula_sum 'C10 H11 N O'
_chemical_formula_weight 161.20
_symmetry_cell_setting orthorhombic
_symmetry_space_group_name_Hall '-P 2ac 2ab'
_symmetry_space_group_name_H-M 'P b c a'
_cell_angle_alpha 90.0
_cell_angle_beta 90.0
_cell_angle_gamma 90.0
_cell_formula_units_Z 8
_cell_length_a 9.132(3)
_cell_length_b 12.931(3)
_cell_length_c 15.514(5)
_cell_volume 1832.0(9)
_diffrn_radiation_type Mo
_diffrn_radiation_wavelength 0.71073
_exptl_absorpt_coefficient_mu 0.072
_exptl_crystal_density_diffrn 1.17
_exptl_crystal_F_000 688
_cod_data_source_file na0069.cif
_cod_data_source_block 1
_cod_original_formula_sum 'C10 H11 N1 O1'
_cod_database_code 2101412

loop_
_atom_site_label
_atom_site_fract_x
_atom_site_fract_y
_atom_site_fract_z
O1 .6394(3) .0939(3) .6765(2)
N1 .8436(3) .1385(2) .7496(3)
C1 1.0086(5) .0248(4) .6279(3)
C2 .8592(4) .0129(4) .6345(3)
C3 .7831(5) -.0657(4) .5895(3)
C4 .7721(4) .0842(3) .6878(3)
C5 .7838(4) .2105(3) .8082(3)
C6 .6725(4) .2765(3) .7831(3)
C7 .6182(6) .3454(4) .8426(4)
C8 .6697(6) .3471(4) .9250(4)
C9 .7812(6) .2844(4) .9481(3)
C10 .8409(5) .2153(3) .8905(3)
H1N .924(3) .117(2) .762(2)
H11 1.047 -.016 .594
H12 1.047 .083 .639
H31 .701 -.042 .559
H32 .831 -.115 .549
H33 .726 -.102 .627
H6 .633 .273 .722
H7 .552 .392 .823
H8 .636 .392 .961
H9 .829 .283 1.003
H10 .920 .165 .910
